data_7231698
loop_
_publ_author_name
'He, Xiaohui'
'Tu, Guangshui'
'Zhang, Feng'
'Huang, Shengmei'
'Cheng, Changwen'
'Zhu, Chuanyi'
'Duan, Yapeng'
'Wang, Suli'
'Chen, Defu'

_publ_section_title
;
 Bis-(salicylaldehyde-benzhydrylimino)nickel complexes with different
 electron groups: crystal structure and their catalytic properties toward
 (co)polymerization of norbornene and 1-hexene
;
_journal_issue 63
_journal_name_full 'RSC Advances'
_journal_page_first 36298
_journal_paper_doi 10.1039/C8RA06561F
_journal_volume 8
_journal_year 2018
_chemical_formula_sum 'C42 H36 N2 Ni O4'
_chemical_formula_weight 691.44
_chemical_name_systematic
; 
 ? 
;
_space_group_IT_number 14
_symmetry_cell_setting monoclinic
_symmetry_space_group_name_Hall '-P 2ybc'
_symmetry_space_group_name_H-M 'P 1 21/c 1'
_atom_sites_solution_hydrogens geom
_atom_sites_solution_primary direct
_atom_sites_solution_secondary difmap
_audit_creation_method SHELXL-97
_audit_update_record
;
2017-10-12 deposited with the CCDC.
2018-10-19 downloaded from the CCDC.
;
_cell_angle_alpha 90.00
_cell_angle_beta 93.351(4)
_cell_angle_gamma 90.00
_cell_formula_units_Z 2
_cell_length_a 10.243(4)
_cell_length_b 16.148(6)
_cell_length_c 12.283(5)
_cell_measurement_reflns_used 8530
_cell_measurement_temperature 293(2)
_cell_measurement_theta_max 29.10
_cell_measurement_theta_min 2.36
_cell_volume 2028.2(14)
_computing_cell_refinement 'Bruker SAINT'
_computing_data_collection 'Bruker APEX2'
_computing_data_reduction 'Bruker SAINT'
_computing_molecular_graphics 'Bruker SHELXTL'
_computing_publication_material 'Bruker SHELXTL'
_computing_structure_refinement 'SHELXL-97 (Sheldrick, 2008)'
_computing_structure_solution 'SHELXS-97 (Sheldrick, 2008)'
_diffrn_ambient_temperature 293(2)
_diffrn_measured_fraction_theta_full 0.999
_diffrn_measured_fraction_theta_max 0.999
_diffrn_radiation_monochromator graphite
_diffrn_radiation_source 'fine-focus sealed tube'
_diffrn_radiation_type MoK\a
_diffrn_radiation_wavelength 0.71073
_diffrn_reflns_av_R_equivalents 0.0220
_diffrn_reflns_av_sigmaI/netI 0.0187
_diffrn_reflns_limit_h_max 12
_diffrn_reflns_limit_h_min -12
_diffrn_reflns_limit_k_max 19
_diffrn_reflns_limit_k_min -19
_diffrn_reflns_limit_l_max 14
_diffrn_reflns_limit_l_min -14
_diffrn_reflns_number 15329
_diffrn_reflns_theta_full 25.50
_diffrn_reflns_theta_max 25.50
_diffrn_reflns_theta_min 2.36
_exptl_absorpt_coefficient_mu 0.517
_exptl_absorpt_correction_T_max 0.9036
_exptl_absorpt_correction_T_min 0.8816
_exptl_absorpt_correction_type multi-scan
_exptl_absorpt_process_details sadabs
_exptl_crystal_colour green
_exptl_crystal_density_diffrn 1.132
_exptl_crystal_density_method 'not measured'
_exptl_crystal_description block
_exptl_crystal_F_000 724
_exptl_crystal_size_max 0.25
_exptl_crystal_size_mid 0.22
_exptl_crystal_size_min 0.20
_refine_diff_density_max 0.309
_refine_diff_density_min -0.197
_refine_diff_density_rms 0.067
_refine_ls_extinction_method none
_refine_ls_goodness_of_fit_ref 1.135
_refine_ls_hydrogen_treatment mixed
_refine_ls_matrix_type full
_refine_ls_number_parameters 224
_refine_ls_number_reflns 3776
_refine_ls_number_restraints 0
_refine_ls_restrained_S_all 1.135
_refine_ls_R_factor_all 0.0462
_refine_ls_R_factor_gt 0.0400
_refine_ls_shift/su_max 0.000
_refine_ls_shift/su_mean 0.000
_refine_ls_structure_factor_coef Fsqd
_refine_ls_weighting_details 'calc w=1/[\s^2^(Fo^2^)+(0.0709P)^2^+0.8893P] where P=(Fo^2^+2Fc^2^)/3'
_refine_ls_weighting_scheme calc
_refine_ls_wR_factor_gt 0.1257
_refine_ls_wR_factor_ref 0.1353
_reflns_number_gt 3255
_reflns_number_total 3776
_reflns_threshold_expression >2sigma(I)
_cod_data_source_file c8ra06561f2.cif
_cod_data_source_block a-sr
_cod_depositor_comments
;
The following automatic conversions were performed:

'_symmetry_cell_setting' value 'Monoclinic' changed to 'monoclinic'
according to
/home/data/users/saulius/crontab/automatic-downloads/rss-feeds/RSC/lib/dictionaries/cif_core.dic
dictionary named 'cif_core.dic' version 2.4.2 from 2011-04-26.

Automatic conversion script
Id: cif_fix_values 4973 2017-02-22 13:04:09Z antanas 
;
_cod_original_sg_symbol_H-M P21/c
_cod_database_code 7231698

loop_
_symmetry_equiv_pos_as_xyz
'x, y, z'
'-x, y+1/2, -z+1/2'
'-x, -y, -z'
'x, -y-1/2, z-1/2'

loop_
_atom_site_label
_atom_site_type_symbol
_atom_site_fract_x
_atom_site_fract_y
_atom_site_fract_z
_atom_site_U_iso_or_equiv
_atom_site_adp_type
_atom_site_occupancy
_atom_site_symmetry_multiplicity
_atom_site_calc_flag
_atom_site_refinement_flags
Ni1 Ni 0.5000 0.5000 0.5000 0.03783(16) Uani 1 2 d S
O1 O 0.46073(16) 0.58428(11) 0.40404(14) 0.0555(5) Uani 1 1 d .
N1 N 0.32884(19) 0.50311(10) 0.55557(16) 0.0390(4) Uani 1 1 d .
C9 C 0.2784(2) 0.42826(14) 0.61132(18) 0.0408(5) Uani 1 1 d .
H9 H 0.3533 0.4037 0.6528 0.049 Uiso 1 1 calc R
O2 O 0.4788(2) 0.70798(14) 0.26891(18) 0.0764(7) Uani 1 1 d .
C16 C 0.1777(2) 0.44831(14) 0.69315(17) 0.0411(5) Uani 1 1 d .
C1 C 0.3708(2) 0.64104(15) 0.40734(19) 0.0453(5) Uani 1 1 d .
C6 C 0.2674(2) 0.63750(14) 0.4767(2) 0.0440(5) Uani 1 1 d .
C8 C 0.2505(2) 0.56509(14) 0.54258(18) 0.0418(5) Uani 1 1 d .
H8 H 0.1743 0.5628 0.5800 0.050 Uiso 1 1 calc R
C21 C 0.0465(2) 0.43046(16) 0.67583(19) 0.0493(6) Uani 1 1 d .
H21 H 0.0165 0.4050 0.6113 0.059 Uiso 1 1 calc R
C2 C 0.3748(3) 0.70918(17) 0.3341(2) 0.0571(7) Uani 1 1 d .
C5 C 0.1727(3) 0.70063(15) 0.4754(3) 0.0582(7) Uani 1 1 d .
H5 H 0.1058 0.6985 0.5234 0.070 Uiso 1 1 calc R
C10 C 0.2320(2) 0.36403(15) 0.52638(19) 0.0454(5) Uani 1 1 d .
C11 C 0.1826(3) 0.38510(18) 0.4229(2) 0.0627(7) Uani 1 1 d .
H11 H 0.1805 0.4405 0.4020 0.075 Uiso 1 1 calc R
C3 C 0.2800(3) 0.76881(19) 0.3322(3) 0.0736(9) Uani 1 1 d .
H3 H 0.2828 0.8124 0.2828 0.088 Uiso 1 1 calc R
C20 C -0.0409(3) 0.4502(2) 0.7538(2) 0.0645(8) Uani 1 1 d .
H20 H -0.1290 0.4370 0.7419 0.077 Uiso 1 1 calc R
C17 C 0.2200(3) 0.48541(17) 0.7908(2) 0.0558(6) Uani 1 1 d .
H17 H 0.3084 0.4964 0.8050 0.067 Uiso 1 1 calc R
C19 C 0.0020(4) 0.4890(2) 0.8483(2) 0.0712(9) Uani 1 1 d .
H19 H -0.0570 0.5036 0.8997 0.085 Uiso 1 1 calc R
C15 C 0.2357(3) 0.28181(17) 0.5555(3) 0.0663(7) Uani 1 1 d .
H15 H 0.2706 0.2663 0.6242 0.080 Uiso 1 1 calc R
C18 C 0.1322(4) 0.50610(18) 0.8668(2) 0.0694(9) Uani 1 1 d .
H18 H 0.1616 0.5319 0.9313 0.083 Uiso 1 1 calc R
C4 C 0.1789(3) 0.76498(18) 0.4038(3) 0.0747(9) Uani 1 1 d .
H4 H 0.1157 0.8064 0.4025 0.090 Uiso 1 1 calc R
C14 C 0.1874(4) 0.2217(2) 0.4824(4) 0.0888(11) Uani 1 1 d .
H14 H 0.1885 0.1663 0.5032 0.107 Uiso 1 1 calc R
C13 C 0.1382(4) 0.2434(2) 0.3797(3) 0.0841(11) Uani 1 1 d .
H13 H 0.1066 0.2031 0.3310 0.101 Uiso 1 1 calc R
C12 C 0.1363(4) 0.3254(2) 0.3502(3) 0.0796(9) Uani 1 1 d .
H12 H 0.1038 0.3407 0.2808 0.096 Uiso 1 1 calc R
C7 C 0.4799(4) 0.7678(3) 0.1831(3) 0.0982(13) Uani 1 1 d .
H7A H 0.4026 0.7616 0.1358 0.147 Uiso 1 1 calc R
H7B H 0.5558 0.7595 0.1421 0.147 Uiso 1 1 calc R
H7C H 0.4821 0.8225 0.2137 0.147 Uiso 1 1 calc R

loop_
_atom_site_aniso_label
_atom_site_aniso_U_11
_atom_site_aniso_U_22
_atom_site_aniso_U_33
_atom_site_aniso_U_23
_atom_site_aniso_U_13
_atom_site_aniso_U_12
Ni1 0.0303(2) 0.0428(3) 0.0405(2) 0.01033(15) 0.00230(16) 0.00258(15)
O1 0.0421(9) 0.0654(11) 0.0599(10) 0.0279(8) 0.0107(8) 0.0138(8)
N1 0.0343(10) 0.0409(10) 0.0417(10) 0.0064(7) 0.0020(8) -0.0007(7)
C9 0.0355(11) 0.0425(12) 0.0445(12) 0.0068(9) 0.0038(9) -0.0014(9)
O2 0.0564(12) 0.0905(16) 0.0830(14) 0.0508(12) 0.0098(10) 0.0069(10)
C16 0.0428(12) 0.0416(12) 0.0388(11) 0.0064(9) 0.0027(9) -0.0011(9)
C1 0.0340(11) 0.0470(13) 0.0540(13) 0.0115(10) -0.0052(10) 0.0004(10)
C6 0.0353(11) 0.0405(12) 0.0555(13) 0.0034(10) -0.0029(10) -0.0036(9)
C8 0.0342(11) 0.0427(12) 0.0488(12) 0.0018(9) 0.0037(9) -0.0003(9)
C21 0.0408(13) 0.0636(15) 0.0437(12) 0.0010(11) 0.0034(10) -0.0010(11)
C2 0.0450(14) 0.0565(15) 0.0690(16) 0.0212(13) -0.0035(12) -0.0032(11)
C5 0.0460(14) 0.0418(13) 0.0873(19) 0.0010(13) 0.0084(13) 0.0026(11)
C10 0.0399(12) 0.0451(13) 0.0524(13) -0.0014(10) 0.0134(10) 0.0012(10)
C11 0.0765(19) 0.0561(16) 0.0558(15) -0.0020(12) 0.0052(13) -0.0048(14)
C3 0.0601(17) 0.0546(17) 0.105(2) 0.0338(16) -0.0022(16) 0.0039(13)
C20 0.0472(15) 0.091(2) 0.0566(16) 0.0074(14) 0.0123(12) 0.0040(14)
C17 0.0581(16) 0.0630(16) 0.0460(13) -0.0003(11) 0.0009(12) -0.0128(12)
C19 0.078(2) 0.090(2) 0.0487(15) 0.0030(14) 0.0254(15) 0.0134(16)
C15 0.0716(19) 0.0476(15) 0.0803(19) 0.0007(13) 0.0082(15) 0.0011(13)
C18 0.093(3) 0.074(2) 0.0417(14) -0.0077(12) 0.0104(15) -0.0093(16)
C4 0.0589(17) 0.0474(16) 0.118(3) 0.0201(16) 0.0073(18) 0.0121(13)
C14 0.095(3) 0.0493(17) 0.123(3) -0.0207(19) 0.021(2) -0.0021(17)
C13 0.083(2) 0.076(2) 0.095(3) -0.040(2) 0.0183(19) -0.0109(18)
C12 0.092(2) 0.084(2) 0.0625(18) -0.0204(16) 0.0054(17) -0.0115(19)
C7 0.098(3) 0.099(3) 0.099(3) 0.062(2) 0.016(2) 0.004(2)

loop_
_atom_type_symbol
_atom_type_description
_atom_type_scat_dispersion_real
_atom_type_scat_dispersion_imag
_atom_type_scat_source
C C 0.0033 0.0016 'International Tables Vol C Tables 4.2.6.8 and 6.1.1.4'
H H 0.0000 0.0000 'International Tables Vol C Tables 4.2.6.8 and 6.1.1.4'
N N 0.0061 0.0033 'International Tables Vol C Tables 4.2.6.8 and 6.1.1.4'
Ni Ni 0.3393 1.1124 'International Tables Vol C Tables 4.2.6.8 and 6.1.1.4'
O O 0.0106 0.0060 'International Tables Vol C Tables 4.2.6.8 and 6.1.1.4'

loop_
_geom_angle_atom_site_label_1
_geom_angle_atom_site_label_2
_geom_angle_atom_site_label_3
_geom_angle
_geom_angle_site_symmetry_1
_geom_angle_site_symmetry_3
O1 Ni1 O1 180.00(10) . 3_666
O1 Ni1 N1 87.78(7) . 3_666
O1 Ni1 N1 92.22(7) 3_666 3_666
O1 Ni1 N1 92.22(7) . .
O1 Ni1 N1 87.78(7) 3_666 .
N1 Ni1 N1 180.0 3_666 .
C1 O1 Ni1 129.27(15) . .
C8 N1 C9 117.10(19) . .
C8 N1 Ni1 123.52(15) . .
C9 N1 Ni1 119.27(13) . .
N1 C9 C16 113.41(18) . .
N1 C9 C10 109.76(18) . .
C16 C9 C10 113.64(18) . .
N1 C9 H9 106.5 . .
C16 C9 H9 106.5 . .
C10 C9 H9 106.5 . .
C2 O2 C7 117.5(3) . .
C21 C16 C17 118.4(2) . .
C21 C16 C9 123.2(2) . .
C17 C16 C9 118.4(2) . .
O1 C1 C6 123.5(2) . .
O1 C1 C2 118.6(2) . .
C6 C1 C2 117.9(2) . .
C1 C6 C5 120.6(2) . .
C1 C6 C8 119.8(2) . .
C5 C6 C8 119.3(2) . .
N1 C8 C6 127.4(2) . .
N1 C8 H8 116.3 . .
C6 C8 H8 116.3 . .
C16 C21 C20 120.6(2) . .
C16 C21 H21 119.7 . .
C20 C21 H21 119.7 . .
C3 C2 O2 125.1(2) . .
C3 C2 C1 120.6(3) . .
O2 C2 C1 114.2(2) . .
C4 C5 C6 120.0(3) . .
C4 C5 H5 120.0 . .
C6 C5 H5 120.0 . .
C15 C10 C11 118.7(3) . .
C15 C10 C9 118.3(2) . .
C11 C10 C9 122.9(2) . .
C12 C11 C10 121.1(3) . .
C12 C11 H11 119.4 . .
C10 C11 H11 119.4 . .
C2 C3 C4 120.6(3) . .
C2 C3 H3 119.7 . .
C4 C3 H3 119.7 . .
C19 C20 C21 120.2(3) . .
C19 C20 H20 119.9 . .
C21 C20 H20 119.9 . .
C18 C17 C16 120.6(3) . .
C18 C17 H17 119.7 . .
C16 C17 H17 119.7 . .
C18 C19 C20 119.7(3) . .
C18 C19 H19 120.2 . .
C20 C19 H19 120.2 . .
C10 C15 C14 120.1(3) . .
C10 C15 H15 120.0 . .
C14 C15 H15 120.0 . .
C19 C18 C17 120.5(3) . .
C19 C18 H18 119.7 . .
C17 C18 H18 119.7 . .
C5 C4 C3 120.2(3) . .
C5 C4 H4 119.9 . .
C3 C4 H4 119.9 . .
C13 C14 C15 120.7(3) . .
C13 C14 H14 119.7 . .
C15 C14 H14 119.7 . .
C14 C13 C12 119.2(3) . .
C14 C13 H13 120.4 . .
C12 C13 H13 120.4 . .
C11 C12 C13 120.2(3) . .
C11 C12 H12 119.9 . .
C13 C12 H12 119.9 . .
O2 C7 H7A 109.5 . .
O2 C7 H7B 109.5 . .
H7A C7 H7B 109.5 . .
O2 C7 H7C 109.5 . .
H7A C7 H7C 109.5 . .
H7B C7 H7C 109.5 . .

loop_
_geom_bond_atom_site_label_1
_geom_bond_atom_site_label_2
_geom_bond_distance
_geom_bond_site_symmetry_2
Ni1 O1 1.8298(16) .
Ni1 O1 1.8298(16) 3_666
Ni1 N1 1.919(2) 3_666
Ni1 N1 1.919(2) .
O1 C1 1.302(3) .
N1 C8 1.287(3) .
N1 C9 1.496(3) .
C9 C16 1.517(3) .
C9 C10 1.527(3) .
C9 H9 0.9800 .
O2 C2 1.370(3) .
O2 C7 1.430(3) .
C16 C21 1.378(3) .
C16 C17 1.387(3) .
C1 C6 1.399(3) .
C1 C2 1.423(3) .
C6 C5 1.407(3) .
C6 C8 1.438(3) .
C8 H8 0.9300 .
C21 C20 1.386(3) .
C21 H21 0.9300 .
C2 C3 1.366(4) .
C5 C4 1.366(4) .
C5 H5 0.9300 .
C10 C15 1.375(4) .
C10 C11 1.382(4) .
C11 C12 1.380(4) .
C11 H11 0.9300 .
C3 C4 1.399(5) .
C3 H3 0.9300 .
C20 C19 1.369(4) .
C20 H20 0.9300 .
C17 C18 1.374(4) .
C17 H17 0.9300 .
C19 C18 1.368(5) .
C19 H19 0.9300 .
C15 C14 1.394(5) .
C15 H15 0.9300 .
C18 H18 0.9300 .
C4 H4 0.9300 .
C14 C13 1.376(6) .
C14 H14 0.9300 .
C13 C12 1.372(5) .
C13 H13 0.9300 .
C12 H12 0.9300 .
C7 H7A 0.9600 .
C7 H7B 0.9600 .
C7 H7C 0.9600 .

loop_
_geom_torsion_atom_site_label_1
_geom_torsion_atom_site_label_2
_geom_torsion_atom_site_label_3
_geom_torsion_atom_site_label_4
_geom_torsion
_geom_torsion_site_symmetry_1
O1 Ni1 O1 C1 -9(14) 3_666
N1 Ni1 O1 C1 -157.9(2) 3_666
N1 Ni1 O1 C1 22.1(2) .
O1 Ni1 N1 C8 -18.1(2) .
O1 Ni1 N1 C8 161.9(2) 3_666
N1 Ni1 N1 C8 -180(100) 3_666
O1 Ni1 N1 C9 157.97(17) .
O1 Ni1 N1 C9 -22.03(17) 3_666
N1 Ni1 N1 C9 -4(100) 3_666
C8 N1 C9 C16 -29.9(3) .
Ni1 N1 C9 C16 153.75(15) .
C8 N1 C9 C10 98.4(2) .
Ni1 N1 C9 C10 -77.9(2) .
N1 C9 C16 C21 108.2(3) .
C10 C9 C16 C21 -18.0(3) .
N1 C9 C16 C17 -72.6(3) .
C10 C9 C16 C17 161.1(2) .
Ni1 O1 C1 C6 -13.7(4) .
Ni1 O1 C1 C2 168.44(19) .
O1 C1 C6 C5 -179.4(2) .
C2 C1 C6 C5 -1.5(4) .
O1 C1 C6 C8 -5.3(4) .
C2 C1 C6 C8 172.5(2) .
C9 N1 C8 C6 -168.9(2) .
Ni1 N1 C8 C6 7.3(3) .
C1 C6 C8 N1 8.0(4) .
C5 C6 C8 N1 -177.9(2) .
C17 C16 C21 C20 0.8(4) .
C9 C16 C21 C20 179.9(2) .
C7 O2 C2 C3 -8.2(5) .
C7 O2 C2 C1 171.6(3) .
O1 C1 C2 C3 177.8(3) .
C6 C1 C2 C3 -0.1(4) .
O1 C1 C2 O2 -1.9(4) .
C6 C1 C2 O2 -179.9(2) .
C1 C6 C5 C4 1.9(4) .
C8 C6 C5 C4 -172.2(3) .
N1 C9 C10 C15 152.3(2) .
C16 C9 C10 C15 -79.5(3) .
N1 C9 C10 C11 -29.8(3) .
C16 C9 C10 C11 98.4(3) .
C15 C10 C11 C12 0.7(4) .
C9 C10 C11 C12 -177.1(3) .
O2 C2 C3 C4 -178.9(3) .
C1 C2 C3 C4 1.4(5) .
C16 C21 C20 C19 1.1(4) .
C21 C16 C17 C18 -2.0(4) .
C9 C16 C17 C18 178.9(2) .
C21 C20 C19 C18 -1.8(5) .
C11 C10 C15 C14 -1.6(4) .
C9 C10 C15 C14 176.4(3) .
C20 C19 C18 C17 0.7(5) .
C16 C17 C18 C19 1.3(5) .
C6 C5 C4 C3 -0.6(5) .
C2 C3 C4 C5 -1.0(5) .
C10 C15 C14 C13 1.4(5) .
C15 C14 C13 C12 -0.4(6) .
C10 C11 C12 C13 0.2(5) .
C14 C13 C12 C11 -0.4(5) .
